data_1528132
loop_
_publ_author_name
'Tillard-Charbonnel, M.'
'Chouaibi, N.'
'Belin, C.'

_publ_section_title
;
 Synthese et etude structurale de la nouvelle phase ternaire
 stoechiometrique Na17 Zn12 Ga40.5
;
_journal_name_full
;
Comptes Rendus Hebdomadaires des Seances de l'Academie des Sciences, Serie 2 
(1984-1993)
;
_journal_page_first 661
_journal_page_last 665
_journal_volume 315
_journal_year 1992
_chemical_formula_sum 'Ga38.18 Na17 Zn11.86'
_space_group_IT_number 166
_symmetry_space_group_name_Hall '-R 3 2"'
_symmetry_space_group_name_H-M 'R -3 m :H'
_cell_angle_alpha 90
_cell_angle_beta 90
_cell_angle_gamma 120
_cell_formula_units_Z 6
_cell_length_a 16.268
_cell_length_b 16.268
_cell_length_c 35.268
_cell_volume 8083.134
_citation_journal_id_ASTM CRAMED
_cod_data_source_file Tillard-Charbonnel_CRAMED_1992_513.cif
_cod_data_source_block Ga38.18Na17Zn11.86
_cod_database_code 1528132

loop_
_symmetry_equiv_pos_as_xyz
x,y,z
-y,x-y,z
-x+y,-x,z
y,x,-z
-x,-x+y,-z
x-y,-y,-z
-x,-y,-z
y,-x+y,-z
x-y,x,-z
-y,-x,z
x,x-y,z
-x+y,y,z
x+2/3,y+1/3,z+1/3
-y+2/3,x-y+1/3,z+1/3
-x+y+2/3,-x+1/3,z+1/3
y+2/3,x+1/3,-z+1/3
-x+2/3,-x+y+1/3,-z+1/3
x-y+2/3,-y+1/3,-z+1/3
-x+2/3,-y+1/3,-z+1/3
y+2/3,-x+y+1/3,-z+1/3
x-y+2/3,x+1/3,-z+1/3
-y+2/3,-x+1/3,z+1/3
x+2/3,x-y+1/3,z+1/3
-x+y+2/3,y+1/3,z+1/3
x+1/3,y+2/3,z+2/3
-y+1/3,x-y+2/3,z+2/3
-x+y+1/3,-x+2/3,z+2/3
y+1/3,x+2/3,-z+2/3
-x+1/3,-x+y+2/3,-z+2/3
x-y+1/3,-y+2/3,-z+2/3
-x+1/3,-y+2/3,-z+2/3
y+1/3,-x+y+2/3,-z+2/3
x-y+1/3,x+2/3,-z+2/3
-y+1/3,-x+2/3,z+2/3
x+1/3,x-y+2/3,z+2/3
-x+y+1/3,y+2/3,z+2/3

loop_
_atom_site_label
_atom_site_type_symbol
_atom_site_fract_x
_atom_site_fract_y
_atom_site_fract_z
_atom_site_occupancy
_atom_site_U_iso_or_equiv
Zn11 Zn 0.7653 0.2347 0.03214 0.23 0.0
Na2 Na 0 0 0.8615 1 0.0
Ga13 Ga 0.3915 0.6085 0.22075 0.15 0.0
Zn12 Zn 0.9131 0.0869 0.98617 0.23 0.0
Na3 Na 0.3745 0.2892 0.2879 1 0.0
Ga6 Ga 0.9458 0.0542 0.05813 0.77 0.0
Zn6 Zn 0.9458 0.0542 0.05813 0.23 0.0
Ga9 Ga 0.7937 0.2063 0.10145 0.77 0.0
Zn8 Zn 0.8898 0.1102 0.1167 0.23 0.0
Zn14 Zn 0.2787 0.7213 0.3415 0.23 0.0
Zn4 Zn 0.496 0.1595 0.15461 0.23 0.0
Na1 Na 0 0 0.76 1 0.0
Ga8 Ga 0.8898 0.1102 0.1167 0.77 0.0
Zn3 Zn 0.3449 0.0355 0.20301 0.23 0.0
Ga5 Ga 0.3721 0.9225 0.2456 0.77 0.0
Zn2 Zn 0.3042 0.8863 0.32065 0.23 0.0
Zn10 Zn 0.4911 0.5089 0.305 0.23 0.0
Ga2 Ga 0.3042 0.8863 0.32065 0.77 0.0
Ga7 Ga 0.2442 0.7558 0.26638 0.77 0.0
Ga10 Ga 0.4911 0.5089 0.305 0.77 0.0
Ga3 Ga 0.3449 0.0355 0.20301 0.77 0.0
Ga11 Ga 0.7653 0.2347 0.03214 0.77 0.0
Ga1 Ga 0 0 0.61494 0.77 0.0
Ga14 Ga 0.2787 0.7213 0.3415 0.77 0.0
Na5 Na 0.2036 0.7964 0.4069 1 0.0
Zn1 Zn 0 0 0.61494 0.23 0.0
Zn5 Zn 0.3721 0.9225 0.2456 0.23 0.0
Ga12 Ga 0.9131 0.0869 0.98617 0.77 0.0
Ga4 Ga 0.496 0.1595 0.15461 0.77 0.0
Zn15 Zn 0 0 0.5 1 0.0
Zn13 Zn 0.3915 0.6085 0.22075 0.04 0.0
Na6 Na 0.4641 0.5359 0.1551 1 0.0
Zn7 Zn 0.2442 0.7558 0.26638 0.23 0.0
Na4 Na 0.5551 0.4449 0.2304 1 0.0
Zn9 Zn 0.7937 0.2063 0.10145 0.23 0.0
